data_7030652
loop_
_publ_author_name
'Fang, Ming'
'Zhao, Bin'
'Zuo, Ya'
'Chen, Jun'
'Shi, Wei'
'Liang, Jing'
'Cheng, Peng'

_publ_section_title
;
 Unique two-fold interpenetration of 3D microporous 3d-4f
 heterometal-organic frameworks (HMOF) based on a rigid ligand.
;
_journal_issue 37
_journal_name_full 'Dalton transactions (Cambridge, England : 2003)'
_journal_page_first 7765
_journal_page_last 7770
_journal_paper_doi 10.1039/b903737c
_journal_year 2009
_chemical_formula_sum 'C36 H32 Cu1.5 Eu N6 O19'
_chemical_formula_weight 1099.95
_chemical_name_systematic
;
?
;
_space_group_IT_number 15
_symmetry_cell_setting monoclinic
_symmetry_space_group_name_Hall '-C 2yc'
_symmetry_space_group_name_H-M 'C 1 2/c 1'
_atom_sites_solution_hydrogens geom
_atom_sites_solution_primary direct
_atom_sites_solution_secondary difmap
_audit_creation_method SHELXL-97
_cell_angle_alpha 90.00
_cell_angle_beta 109.12(3)
_cell_angle_gamma 90.00
_cell_formula_units_Z 8
_cell_length_a 25.137(5)
_cell_length_b 12.413(3)
_cell_length_c 26.807(5)
_cell_measurement_temperature 293(2)
_cell_volume 7903(3)
_computing_cell_refinement 'Bruker XSCANS'
_computing_data_collection 'Bruker XSCANS'
_computing_data_reduction 'Bruker SHELXTL'
_computing_molecular_graphics 'Bruker SHELXTL'
_computing_publication_material 'Bruker SHELXTL'
_computing_structure_refinement 'SHELXL-97 (Sheldrick, 1997)'
_computing_structure_solution 'SHELXS-97 (Sheldrick, 1990)'
_diffrn_ambient_temperature 293(2)
_diffrn_measured_fraction_theta_full 0.998
_diffrn_measured_fraction_theta_max 0.998
_diffrn_measurement_device_type 'Bruker P4'
_diffrn_measurement_method '\w scans'
_diffrn_radiation_monochromator graphite
_diffrn_radiation_source 'fine-focus sealed tube'
_diffrn_radiation_type MoK\a
_diffrn_radiation_wavelength 0.71073
_diffrn_reflns_av_R_equivalents 0.0622
_diffrn_reflns_av_sigmaI/netI 0.0631
_diffrn_reflns_limit_h_max 29
_diffrn_reflns_limit_h_min -23
_diffrn_reflns_limit_k_max 14
_diffrn_reflns_limit_k_min -14
_diffrn_reflns_limit_l_max 31
_diffrn_reflns_limit_l_min -30
_diffrn_reflns_number 23769
_diffrn_reflns_theta_full 25.01
_diffrn_reflns_theta_max 25.01
_diffrn_reflns_theta_min 2.26
_exptl_absorpt_coefficient_mu 2.464
_exptl_absorpt_correction_T_max 0.8273
_exptl_absorpt_correction_T_min 0.7564
_exptl_absorpt_correction_type multi-scan
_exptl_absorpt_process_details SADABS
_exptl_crystal_density_diffrn 1.849
_exptl_crystal_density_method 'not measured'
_exptl_crystal_F_000 4388
_exptl_crystal_size_max 0.12
_exptl_crystal_size_mid 0.10
_exptl_crystal_size_min 0.08
_refine_diff_density_max 1.571
_refine_diff_density_min -0.838
_refine_diff_density_rms 0.150
_refine_ls_extinction_method none
_refine_ls_goodness_of_fit_ref 1.098
_refine_ls_hydrogen_treatment constr
_refine_ls_matrix_type full
_refine_ls_number_parameters 605
_refine_ls_number_reflns 6955
_refine_ls_number_restraints 60
_refine_ls_restrained_S_all 1.104
_refine_ls_R_factor_all 0.0640
_refine_ls_R_factor_gt 0.0513
_refine_ls_shift/su_max 0.002
_refine_ls_shift/su_mean 0.000
_refine_ls_structure_factor_coef Fsqd
_refine_ls_weighting_details 'calc w=1/[\s^2^(Fo^2^)+(0.0325P)^2^+78.0997P] where P=(Fo^2^+2Fc^2^)/3'
_refine_ls_weighting_scheme calc
_refine_ls_wR_factor_gt 0.1033
_refine_ls_wR_factor_ref 0.1101
_reflns_number_gt 5947
_reflns_number_total 6955
_reflns_threshold_expression >2sigma(I)
_cod_data_source_file b903737c.txt
_cod_data_source_block r70504a
_cod_depositor_comments
;
The following automatic conversions were performed:

'_symmetry_cell_setting' value 'Monoclinic' changed to 'monoclinic'
according to
/usr/data/users/saulius/automatic-downloads/retrospective/RSC/lib/dictionaries/cif_core.dic
dictionary named 'cif_core.dic' version 2.4.2 from
2011-04-26.

'_exptl_absorpt_correction_type' value 'Multi-Scan'
changed to 'multi-scan' according to
/usr/data/users/saulius/automatic-downloads/retrospective/RSC/lib/dictionaries/cif_core.dic
dictionary named 'cif_core.dic' version 2.4.2 from
2011-04-26.

'_refine_ls_hydrogen_treatment' value 'Constr' changed
to 'constr' according to
/usr/data/users/saulius/automatic-downloads/retrospective/RSC/lib/dictionaries/cif_core.dic
dictionary named 'cif_core.dic' version 2.4.2 from 2011-04-26.

Automatic conversion script
Id: cif_fix_values 2281 2013-09-26 08:29:07Z andrius 
;
_cod_original_sg_symbol_H-M C2/c
_cod_original_formula_sum 'C36 H32 Cu1.50 Eu N6 O19'
_cod_database_code 7030652

loop_
_symmetry_equiv_pos_as_xyz
'x, y, z'
'-x, y, -z+1/2'
'x+1/2, y+1/2, z'
'-x+1/2, y+1/2, -z+1/2'
'-x, -y, -z'
'x, -y, z-1/2'
'-x+1/2, -y+1/2, -z'
'x+1/2, -y+1/2, z-1/2'

loop_
_atom_site_label
_atom_site_type_symbol
_atom_site_fract_x
_atom_site_fract_y
_atom_site_fract_z
_atom_site_U_iso_or_equiv
_atom_site_adp_type
_atom_site_occupancy
_atom_site_symmetry_multiplicity
_atom_site_calc_flag
_atom_site_refinement_flags
Eu1 Eu 0.626550(9) 0.215155(17) 0.545453(7) 0.01143(5) Uani 1 1 d .
Cu1 Cu 0.25292(2) 0.20949(4) 0.365459(17) 0.01218(12) Uani 1 1 d .
Cu2 Cu 1.0000 0.24862(7) 0.7500 0.01880(19) Uani 1 2 d S
C1 C 0.38316(18) 0.1778(4) 0.43410(14) 0.0141(10) Uani 1 1 d .
H1 H 0.3712 0.1250 0.4527 0.017 Uiso 1 1 calc R
C2 C 0.43973(19) 0.1986(4) 0.44820(15) 0.0166(11) Uani 1 1 d .
H2 H 0.4651 0.1621 0.4763 0.020 Uiso 1 1 calc R
C3 C 0.45860(18) 0.2750(3) 0.41998(15) 0.0142(10) Uani 1 1 d .
C4 C 0.41845(18) 0.3288(4) 0.37836(14) 0.0153(11) Uani 1 1 d .
H4 H 0.4295 0.3814 0.3590 0.018 Uiso 1 1 calc R
C5 C 0.36258(18) 0.3024(3) 0.36670(14) 0.0133(10) Uani 1 1 d .
C6 C 0.31749(19) 0.3466(3) 0.32001(14) 0.0149(10) Uani 1 1 d .
C7 C 0.32774(18) 0.4268(3) 0.28769(15) 0.0141(10) Uani 1 1 d .
H7 H 0.3630 0.4589 0.2957 0.017 Uiso 1 1 calc R
C8 C 0.28349(18) 0.4571(3) 0.24309(14) 0.0132(10) Uani 1 1 d .
C9 C 0.23225(18) 0.4059(3) 0.23090(15) 0.0138(10) Uani 1 1 d .
H9 H 0.2033 0.4220 0.1998 0.017 Uiso 1 1 calc R
C10 C 0.22460(18) 0.3298(3) 0.26593(14) 0.0125(10) Uani 1 1 d .
H10 H 0.1897 0.2967 0.2586 0.015 Uiso 1 1 calc R
C11 C 0.52075(19) 0.3009(4) 0.43355(16) 0.0182(11) Uani 1 1 d .
C12 C 0.29008(19) 0.5505(4) 0.20965(15) 0.0179(11) Uani 1 1 d .
C13 C 0.2260(2) 0.0213(4) 0.42287(15) 0.0186(11) Uani 1 1 d .
H13 H 0.2473 -0.0201 0.4075 0.022 Uiso 1 1 calc R
C14 C 0.1991(2) -0.0290(3) 0.45398(15) 0.0168(11) Uani 1 1 d .
H14 H 0.2039 -0.1025 0.4607 0.020 Uiso 1 1 calc R
C15 C 0.16467(19) 0.0309(4) 0.47513(15) 0.0176(11) Uani 1 1 d .
C16 C 0.16100(18) 0.1420(4) 0.46582(15) 0.0152(10) Uani 1 1 d .
H16 H 0.1385 0.1844 0.4794 0.018 Uiso 1 1 calc R
C17 C 0.19105(18) 0.1885(3) 0.43620(14) 0.0139(10) Uani 1 1 d .
C18 C 0.19407(19) 0.3056(3) 0.42792(15) 0.0152(11) Uani 1 1 d .
C19 C 0.1684(2) 0.3810(3) 0.45128(15) 0.0163(11) Uani 1 1 d .
H19 H 0.1435 0.3590 0.4684 0.020 Uiso 1 1 calc R
C20 C 0.18071(19) 0.4888(4) 0.44851(14) 0.0154(11) Uani 1 1 d .
C21 C 0.21571(19) 0.5197(4) 0.42007(15) 0.0172(11) Uani 1 1 d .
H21 H 0.2248 0.5918 0.4180 0.021 Uiso 1 1 calc R
C22 C 0.2366(2) 0.4411(4) 0.39493(15) 0.0178(11) Uani 1 1 d .
H22 H 0.2586 0.4618 0.3747 0.021 Uiso 1 1 calc R
C23 C 0.1336(2) -0.0199(4) 0.50841(15) 0.0194(11) Uani 1 1 d .
C24 C 0.15983(19) 0.5718(4) 0.47945(15) 0.0160(11) Uani 1 1 d .
C25 C 0.88886(18) 0.3178(4) 0.74341(15) 0.0142(10) Uani 1 1 d .
C26 C 0.83109(19) 0.3309(3) 0.72282(14) 0.0145(10) Uani 1 1 d .
H26 H 0.8123 0.3732 0.7403 0.017 Uiso 1 1 calc R
C27 C 0.80150(18) 0.2803(4) 0.67588(15) 0.0147(10) Uani 1 1 d .
C28 C 0.8310(2) 0.2185(4) 0.65056(16) 0.0210(12) Uani 1 1 d .
H28 H 0.8121 0.1846 0.6188 0.025 Uiso 1 1 calc R
C29 C 0.8884(2) 0.2078(4) 0.67287(15) 0.0198(11) Uani 1 1 d .
H29 H 0.9077 0.1657 0.6558 0.024 Uiso 1 1 calc R
C30 C 0.73904(18) 0.2934(3) 0.65067(15) 0.0140(10) Uani 1 1 d .
C31 C 1.07460(18) 0.3720(4) 0.70797(15) 0.0148(11) Uani 1 1 d .
C32 C 1.09605(19) 0.4390(3) 0.67714(14) 0.0150(10) Uani 1 1 d .
H32 H 1.1347 0.4479 0.6853 0.018 Uiso 1 1 calc R
C33 C 1.05917(19) 0.4917(3) 0.63448(15) 0.0149(10) Uani 1 1 d .
C34 C 1.00153(19) 0.4744(4) 0.62211(16) 0.0196(11) Uani 1 1 d .
H34 H 0.9759 0.5081 0.5932 0.023 Uiso 1 1 calc R
C35 C 0.98338(19) 0.4057(4) 0.65406(15) 0.0181(11) Uani 1 1 d .
H35 H 0.9449 0.3941 0.6459 0.022 Uiso 1 1 calc R
C36 C 1.08194(18) 0.5652(3) 0.60162(14) 0.0129(10) Uani 1 1 d .
N1 N 0.34407(14) 0.2294(3) 0.39496(11) 0.0112(8) Uani 1 1 d .
N2 N 0.26620(15) 0.3029(3) 0.30990(12) 0.0131(9) Uani 1 1 d .
N3 N 0.22250(15) 0.1284(3) 0.41408(12) 0.0151(9) Uani 1 1 d .
N4 N 0.22608(15) 0.3358(3) 0.39879(12) 0.0149(9) Uani 1 1 d .
N5 N 0.91765(15) 0.2566(3) 0.71872(12) 0.0157(9) Uani 1 1 d .
N6 N 1.01868(15) 0.3553(3) 0.69610(12) 0.0155(9) Uani 1 1 d .
O1 O 0.24459(13) 0.5818(2) 0.17569(10) 0.0167(8) Uani 1 1 d .
O2 O 0.33738(14) 0.5920(3) 0.21745(12) 0.0279(9) Uani 1 1 d .
O3 O 0.53546(14) 0.3668(3) 0.40672(13) 0.0353(10) Uani 1 1 d .
O4 O 0.55245(14) 0.2495(3) 0.47227(12) 0.0277(9) Uani 1 1 d .
O5 O 0.17953(13) 0.6650(3) 0.48519(11) 0.0216(8) Uani 1 1 d .
O6 O 0.12382(13) 0.5405(2) 0.49992(11) 0.0208(8) Uani 1 1 d .
O7 O 0.09452(16) 0.0330(3) 0.51476(14) 0.0413(10) Uani 1 1 d .
O8 O 0.14986(14) -0.1123(2) 0.52669(11) 0.0221(8) Uani 1 1 d .
O9 O 0.60753(13) 0.3144(3) 0.61817(11) 0.0217(8) Uani 1 1 d .
O10 O 0.71664(13) 0.2383(2) 0.60947(10) 0.0176(8) Uani 1 1 d .
O11 O 0.71477(13) 0.3599(3) 0.67061(11) 0.0221(8) Uani 1 1 d .
O12 O 1.04741(13) 0.6182(2) 0.56434(10) 0.0160(7) Uani 1 1 d U
O13 O 1.13408(13) 0.5750(2) 0.61334(10) 0.0167(8) Uani 1 1 d .
O14 O 1.0082(2) 0.1044(5) 0.7003(2) 0.0634(17) Uani 0.80 1 d PU
O14' O 1.0000 0.0907(14) 0.7500 0.069(3) Uani 0.40 2 d SPU
O15 O 0.0850(2) 0.2639(6) 0.2076(2) 0.0895(19) Uani 1 1 d U
O16 O 0.9694(3) 0.2512(7) 0.1716(2) 0.0380(19) Uani 0.50 1 d PU
O17 O 0.96007(17) 0.2506(3) 0.06783(15) 0.0458(12) Uani 1 1 d .
O18 O 0.4341(4) 0.5536(7) 0.1910(3) 0.057(2) Uani 0.50 1 d PU
O19 O 0.02615(18) 0.0547(3) 0.06436(16) 0.0495(12) Uani 1 1 d U
O20 O 0.0917(4) 0.4248(8) 0.2911(3) 0.069(3) Uani 0.50 1 d PU
O21 O 0.1132(7) 0.2596(14) 0.3136(6) 0.049(4) Uani 0.25 1 d PU
O22 O 0.0523(7) 0.9644(14) 0.7068(7) 0.055(5) Uani 0.25 1 d P

loop_
_atom_site_aniso_label
_atom_site_aniso_U_11
_atom_site_aniso_U_22
_atom_site_aniso_U_33
_atom_site_aniso_U_23
_atom_site_aniso_U_13
_atom_site_aniso_U_12
Eu1 0.01241(10) 0.01082(11) 0.00997(8) 0.00068(7) 0.00217(8) -0.00102(9)
Cu1 0.0145(2) 0.0120(3) 0.0102(2) -0.00104(18) 0.00421(19) -0.0005(2)
Cu2 0.0134(4) 0.0291(4) 0.0139(3) 0.000 0.0045(3) 0.000
C1 0.014(2) 0.016(2) 0.0093(16) 0.0038(15) 0.0005(16) 0.0042(18)
C2 0.021(2) 0.016(2) 0.0129(17) -0.0009(16) 0.0042(17) 0.0056(19)
C3 0.012(2) 0.012(2) 0.0153(18) -0.0018(16) 0.0007(16) -0.0021(18)
C4 0.017(2) 0.017(2) 0.0105(17) 0.0023(16) 0.0031(16) -0.0008(19)
C5 0.016(2) 0.013(2) 0.0091(16) -0.0037(15) 0.0025(16) 0.0030(18)
C6 0.022(2) 0.011(2) 0.0116(17) -0.0011(15) 0.0056(17) 0.0055(19)
C7 0.010(2) 0.016(2) 0.0155(18) 0.0022(16) 0.0040(16) 0.0007(18)
C8 0.018(2) 0.011(2) 0.0095(16) -0.0004(15) 0.0025(16) -0.0001(18)
C9 0.011(2) 0.016(2) 0.0121(17) 0.0003(16) 0.0017(16) 0.0035(18)
C10 0.010(2) 0.013(2) 0.0154(17) -0.0008(15) 0.0049(16) 0.0012(17)
C11 0.014(2) 0.019(2) 0.0193(19) -0.0017(17) 0.0025(18) 0.0015(19)
C12 0.022(2) 0.016(2) 0.0189(18) -0.0009(16) 0.0119(17) -0.001(2)
C13 0.026(2) 0.017(2) 0.0110(17) -0.0039(16) 0.0034(18) 0.006(2)
C14 0.028(2) 0.005(2) 0.0157(18) 0.0008(15) 0.0044(18) 0.0018(19)
C15 0.016(2) 0.020(2) 0.0137(18) -0.0004(17) 0.0016(17) 0.002(2)
C16 0.012(2) 0.015(2) 0.0201(18) -0.0002(16) 0.0070(17) 0.0021(18)
C17 0.018(2) 0.014(2) 0.0092(16) -0.0010(15) 0.0040(16) 0.0018(18)
C18 0.019(2) 0.011(2) 0.0157(18) -0.0021(16) 0.0056(17) -0.0027(18)
C19 0.024(2) 0.013(2) 0.0135(17) 0.0078(15) 0.0085(17) 0.0038(19)
C20 0.017(2) 0.018(2) 0.0074(17) 0.0016(16) -0.0004(17) 0.0022(19)
C21 0.025(2) 0.011(2) 0.0150(18) -0.0003(16) 0.0053(18) -0.0016(19)
C22 0.024(2) 0.015(2) 0.0167(18) 0.0033(16) 0.0102(17) -0.001(2)
C23 0.029(2) 0.015(2) 0.0161(18) -0.0004(16) 0.0102(18) -0.007(2)
C24 0.013(2) 0.019(2) 0.0117(17) 0.0060(16) -0.0016(17) 0.0024(19)
C25 0.012(2) 0.016(2) 0.0141(17) 0.0011(16) 0.0028(16) 0.0031(18)
C26 0.020(2) 0.011(2) 0.0118(17) -0.0015(15) 0.0047(17) -0.0058(18)
C27 0.016(2) 0.015(2) 0.0138(17) 0.0017(16) 0.0069(16) 0.0000(19)
C28 0.020(2) 0.023(3) 0.0164(19) -0.0059(17) 0.0017(18) -0.003(2)
C29 0.021(2) 0.023(2) 0.0126(18) -0.0103(17) 0.0029(17) -0.001(2)
C30 0.014(2) 0.012(2) 0.0159(18) 0.0023(16) 0.0048(16) -0.0043(18)
C31 0.011(2) 0.019(2) 0.0104(17) -0.0013(16) -0.0020(16) 0.0004(18)
C32 0.014(2) 0.017(2) 0.0136(17) -0.0022(16) 0.0037(16) -0.0025(19)
C33 0.019(2) 0.013(2) 0.0135(17) -0.0014(16) 0.0068(17) -0.0029(19)
C34 0.018(2) 0.023(2) 0.0153(19) 0.0053(17) 0.0016(18) 0.005(2)
C35 0.012(2) 0.026(2) 0.0180(18) 0.0050(17) 0.0062(17) 0.001(2)
C36 0.018(2) 0.011(2) 0.0078(16) -0.0039(15) 0.0013(16) -0.0005(18)
N1 0.0136(17) 0.0129(18) 0.0071(13) -0.0016(12) 0.0033(13) 0.0005(15)
N2 0.0144(17) 0.0171(19) 0.0080(14) 0.0001(13) 0.0038(13) 0.0017(15)
N3 0.0198(19) 0.0126(19) 0.0124(14) -0.0005(13) 0.0045(14) -0.0032(16)
N4 0.0152(18) 0.0139(19) 0.0157(15) -0.0024(14) 0.0053(14) 0.0014(16)
N5 0.0158(18) 0.020(2) 0.0135(14) -0.0010(14) 0.0079(14) 0.0041(16)
N6 0.0150(18) 0.021(2) 0.0120(14) 0.0006(14) 0.0062(14) -0.0023(16)
O1 0.0183(16) 0.0192(16) 0.0127(12) 0.0044(11) 0.0052(12) 0.0018(13)
O2 0.0178(17) 0.038(2) 0.0284(15) 0.0165(14) 0.0077(14) 0.0035(16)
O3 0.0179(18) 0.052(2) 0.0303(16) 0.0208(16) 0.0003(15) -0.0072(17)
O4 0.0163(17) 0.0315(19) 0.0265(15) 0.0146(14) -0.0051(14) 0.0020(15)
O5 0.0229(16) 0.0160(17) 0.0305(14) -0.0047(13) 0.0147(13) -0.0035(14)
O6 0.0275(16) 0.0148(16) 0.0283(14) -0.0017(12) 0.0201(13) -0.0011(14)
O7 0.053(2) 0.027(2) 0.0650(19) 0.0101(16) 0.0471(17) 0.0097(18)
O8 0.0307(18) 0.0152(17) 0.0207(14) 0.0058(12) 0.0087(13) -0.0026(15)
O9 0.0177(16) 0.0237(18) 0.0239(14) -0.0044(13) 0.0071(13) 0.0008(14)
O10 0.0172(15) 0.0217(17) 0.0112(12) -0.0021(12) 0.0009(12) -0.0070(14)
O11 0.0134(16) 0.0243(18) 0.0243(14) -0.0048(13) 0.0003(13) 0.0020(14)
O12 0.0146(15) 0.0150(15) 0.0152(12) 0.0037(11) 0.0005(12) 0.0005(13)
O13 0.0138(15) 0.0181(16) 0.0150(13) 0.0057(11) 0.0003(12) 0.0015(13)
O14 0.045(3) 0.063(3) 0.079(3) 0.010(3) 0.016(3) -0.001(3)
O14' 0.064(5) 0.055(5) 0.075(5) 0.000 0.004(4) 0.000
O15 0.062(3) 0.138(5) 0.074(3) -0.016(3) 0.030(2) -0.009(3)
O16 0.037(3) 0.066(4) 0.014(2) 0.003(3) 0.013(2) -0.033(3)
O17 0.036(2) 0.050(3) 0.047(2) 0.0097(19) 0.0083(18) -0.005(2)
O18 0.053(4) 0.045(5) 0.085(4) 0.012(4) 0.038(4) 0.011(4)
O19 0.047(2) 0.041(2) 0.064(2) -0.0063(19) 0.023(2) -0.009(2)
O20 0.106(5) 0.049(5) 0.074(4) -0.002(4) 0.060(4) 0.002(4)
O21 0.032(6) 0.048(7) 0.058(6) -0.012(5) 0.003(5) -0.006(5)
O22 0.055(10) 0.047(11) 0.077(10) -0.011(8) 0.041(8) 0.004(9)

loop_
_atom_type_symbol
_atom_type_description
_atom_type_scat_dispersion_real
_atom_type_scat_dispersion_imag
_atom_type_scat_source
C C 0.0033 0.0016 'International Tables Vol C Tables 4.2.6.8 and 6.1.1.4'
H H 0.0000 0.0000 'International Tables Vol C Tables 4.2.6.8 and 6.1.1.4'
N N 0.0061 0.0033 'International Tables Vol C Tables 4.2.6.8 and 6.1.1.4'
O O 0.0106 0.0060 'International Tables Vol C Tables 4.2.6.8 and 6.1.1.4'
Cu Cu 0.3201 1.2651 'International Tables Vol C Tables 4.2.6.8 and 6.1.1.4'
Eu Eu -0.1578 3.6682 'International Tables Vol C Tables 4.2.6.8 and 6.1.1.4'

loop_
_geom_angle_atom_site_label_1
_geom_angle_atom_site_label_2
_geom_angle_atom_site_label_3
_geom_angle
_geom_angle_site_symmetry_1
_geom_angle_site_symmetry_3
O4 Eu1 O8 80.34(11) . 3
O4 Eu1 O10 157.92(12) . .
O8 Eu1 O10 78.20(10) 3 .
O4 Eu1 O6 81.70(11) . 3_545
O8 Eu1 O6 132.03(11) 3 3_545
O10 Eu1 O6 109.19(10) . 3_545
O4 Eu1 O13 127.79(11) . 3_445
O8 Eu1 O13 147.49(9) 3 3_445
O10 Eu1 O13 74.23(10) . 3_445
O6 Eu1 O13 74.38(10) 3_545 3_445
O4 Eu1 O9 105.79(12) . .
O8 Eu1 O9 80.75(11) 3 .
O10 Eu1 O9 75.82(10) . .
O6 Eu1 O9 147.14(11) 3_545 .
O13 Eu1 O9 76.10(10) 3_445 .
O4 Eu1 O5 87.01(12) . 3_545
O8 Eu1 O5 82.13(11) 3 3_545
O10 Eu1 O5 84.99(10) . 3_545
O6 Eu1 O5 52.78(10) 3_545 3_545
O13 Eu1 O5 111.89(10) 3_445 3_545
O9 Eu1 O5 156.48(10) . 3_545
O4 Eu1 O12 77.51(11) . 3_445
O8 Eu1 O12 139.33(11) 3 3_445
O10 Eu1 O12 122.95(9) . 3_445
O6 Eu1 O12 77.55(10) 3_545 3_445
O13 Eu1 O12 52.54(9) 3_445 3_445
O9 Eu1 O12 73.18(10) . 3_445
O5 Eu1 O12 129.69(10) 3_545 3_445
O4 Eu1 C24 84.50(12) . 3_545
O8 Eu1 C24 107.36(12) 3 3_545
O10 Eu1 C24 96.97(11) . 3_545
O6 Eu1 C24 26.58(12) 3_545 3_545
O13 Eu1 C24 92.91(11) 3_445 3_545
O9 Eu1 C24 168.08(11) . 3_545
O5 Eu1 C24 26.22(12) 3_545 3_545
O12 Eu1 C24 103.96(12) 3_445 3_545
O4 Eu1 C36 103.14(12) . 3_445
O8 Eu1 C36 152.93(12) 3 3_445
O10 Eu1 C36 98.33(11) . 3_445
O6 Eu1 C36 74.71(11) 3_545 3_445
O13 Eu1 C36 26.00(11) 3_445 3_445
O9 Eu1 C36 72.43(11) . 3_445
O5 Eu1 C36 124.61(11) 3_545 3_445
O12 Eu1 C36 26.54(10) 3_445 3_445
C24 Eu1 C36 99.71(13) 3_545 3_445
O1 Cu1 N3 92.88(14) 4_545 .
O1 Cu1 N2 90.32(13) 4_545 .
N3 Cu1 N2 167.41(15) . .
O1 Cu1 N4 163.40(13) 4_545 .
N3 Cu1 N4 81.22(15) . .
N2 Cu1 N4 92.35(15) . .
O1 Cu1 N1 94.18(13) 4_545 .
N3 Cu1 N1 113.83(13) . .
N2 Cu1 N1 78.03(13) . .
N4 Cu1 N1 102.40(14) . .
O14' Cu2 N5 92.88(11) . 2_756
O14' Cu2 N5 92.88(11) . .
N5 Cu2 N5 174.2(2) 2_756 .
O14' Cu2 N6 128.59(10) . 2_756
N5 Cu2 N6 96.62(14) 2_756 2_756
N5 Cu2 N6 79.75(14) . 2_756
O14' Cu2 N6 128.59(10) . .
N5 Cu2 N6 79.75(14) 2_756 .
N5 Cu2 N6 96.62(14) . .
N6 Cu2 N6 102.8(2) 2_756 .
O14' Cu2 O14 38.31(16) . .
N5 Cu2 O14 90.26(18) 2_756 .
N5 Cu2 O14 94.26(18) . .
N6 Cu2 O14 165.9(2) 2_756 .
N6 Cu2 O14 90.52(19) . .
O14' Cu2 O14 38.31(16) . 2_756
N5 Cu2 O14 94.26(18) 2_756 2_756
N5 Cu2 O14 90.26(18) . 2_756
N6 Cu2 O14 90.52(19) 2_756 2_756
N6 Cu2 O14 165.86(19) . 2_756
O14 Cu2 O14 76.6(3) . 2_756
N1 C1 C2 123.6(4) . .
C1 C2 C3 119.1(4) . .
C2 C3 C4 118.2(4) . .
C2 C3 C11 121.5(4) . .
C4 C3 C11 120.3(4) . .
C5 C4 C3 118.8(4) . .
N1 C5 C4 122.9(4) . .
N1 C5 C6 114.1(4) . .
C4 C5 C6 122.8(4) . .
N2 C6 C7 121.5(4) . .
N2 C6 C5 115.9(4) . .
C7 C6 C5 122.6(4) . .
C8 C7 C6 117.9(4) . .
C9 C8 C7 120.1(4) . .
C9 C8 C12 119.4(4) . .
C7 C8 C12 120.4(4) . .
C8 C9 C10 118.7(4) . .
N2 C10 C9 121.6(4) . .
O3 C11 O4 126.4(4) . .
O3 C11 C3 119.1(4) . .
O4 C11 C3 114.5(4) . .
O2 C12 O1 125.4(4) . .
O2 C12 C8 120.1(4) . .
O1 C12 C8 114.4(4) . .
N3 C13 C14 122.3(4) . .
C13 C14 C15 119.7(4) . .
C14 C15 C16 117.8(4) . .
C14 C15 C23 122.0(4) . .
C16 C15 C23 120.1(4) . .
C17 C16 C15 119.7(4) . .
N3 C17 C16 121.7(4) . .
N3 C17 C18 114.2(4) . .
C16 C17 C18 124.1(4) . .
N4 C18 C19 121.7(4) . .
N4 C18 C17 115.6(4) . .
C19 C18 C17 122.6(4) . .
C20 C19 C18 118.8(4) . .
C19 C20 C21 119.3(4) . .
C19 C20 C24 120.3(4) . .
C21 C20 C24 120.3(4) . .
C22 C21 C20 118.7(4) . .
N4 C22 C21 122.2(4) . .
O7 C23 O8 126.8(5) . .
O7 C23 C15 116.7(4) . .
O8 C23 C15 116.5(4) . .
O5 C24 O6 123.0(4) . .
O5 C24 C20 120.1(4) . .
O6 C24 C20 116.9(4) . .
O5 C24 Eu1 61.7(2) . 3_455
O6 C24 Eu1 61.4(2) . 3_455
C20 C24 Eu1 174.7(3) . 3_455
N5 C25 C26 121.8(4) . .
N5 C25 C31 113.9(4) . 2_756
C26 C25 C31 124.3(4) . 2_756
C25 C26 C27 119.4(4) . .
C26 C27 C28 118.8(4) . .
C26 C27 C30 122.1(4) . .
C28 C27 C30 119.1(4) . .
C29 C28 C27 119.5(4) . .
N5 C29 C28 122.2(4) . .
O11 C30 O10 126.3(4) . .
O11 C30 C27 117.8(4) . .
O10 C30 C27 115.8(4) . .
N6 C31 C32 121.6(4) . .
N6 C31 C25 115.7(4) . 2_756
C32 C31 C25 122.7(4) . 2_756
C33 C32 C31 119.2(4) . .
C32 C33 C34 119.3(4) . .
C32 C33 C36 119.4(4) . .
C34 C33 C36 121.3(4) . .
C35 C34 C33 118.3(4) . .
N6 C35 C34 123.0(4) . .
O13 C36 O12 122.5(4) . .
O13 C36 C33 118.7(3) . .
O12 C36 C33 118.8(4) . .
O13 C36 Eu1 60.4(2) . 3
O12 C36 Eu1 62.1(2) . 3
C33 C36 Eu1 175.9(3) . 3
C1 N1 C5 117.3(4) . .
C1 N1 Cu1 130.0(3) . .
C5 N1 Cu1 112.6(2) . .
C10 N2 C6 120.0(4) . .
C10 N2 Cu1 121.9(3) . .
C6 N2 Cu1 117.9(2) . .
C13 N3 C17 118.7(4) . .
C13 N3 Cu1 126.6(3) . .
C17 N3 Cu1 114.4(3) . .
C22 N4 C18 119.1(4) . .
C22 N4 Cu1 128.0(3) . .
C18 N4 Cu1 112.9(3) . .
C29 N5 C25 118.3(4) . .
C29 N5 Cu2 123.3(3) . .
C25 N5 Cu2 118.3(3) . .
C35 N6 C31 118.5(4) . .
C35 N6 Cu2 129.1(3) . .
C31 N6 Cu2 112.4(3) . .
C12 O1 Cu1 117.9(3) . 4
C11 O4 Eu1 158.9(3) . .
C24 O5 Eu1 92.1(3) . 3_455
C24 O6 Eu1 92.1(3) . 3_455
C23 O8 Eu1 148.3(3) . 3_445
C30 O10 Eu1 138.2(3) . .
C36 O12 Eu1 91.4(3) . 3
C36 O13 Eu1 93.6(2) . 3
O14' O14 Cu2 58.5(8) . .
O14 O14' O14 166.3(15) 2_756 .
O14 O14' Cu2 83.2(8) 2_756 .
O14 O14' Cu2 83.2(8) . .

loop_
_geom_bond_atom_site_label_1
_geom_bond_atom_site_label_2
_geom_bond_distance
_geom_bond_site_symmetry_2
Eu1 O4 2.260(3) .
Eu1 O8 2.318(3) 3
Eu1 O10 2.369(3) .
Eu1 O6 2.478(3) 3_545
Eu1 O13 2.480(3) 3_445
Eu1 O9 2.481(3) .
Eu1 O5 2.486(3) 3_545
Eu1 O12 2.514(3) 3_445
Eu1 C24 2.822(5) 3_545
Eu1 C36 2.845(4) 3_445
Cu1 O1 1.943(3) 4_545
Cu1 N3 1.987(4) .
Cu1 N2 2.000(3) .
Cu1 N4 2.026(4) .
Cu1 N1 2.179(4) .
Cu2 O14' 1.960(18) .
Cu2 N5 1.965(4) 2_756
Cu2 N5 1.965(4) .
Cu2 N6 2.123(4) 2_756
Cu2 N6 2.123(4) .
Cu2 O14 2.281(7) .
Cu2 O14 2.281(7) 2_756
C1 N1 1.342(5) .
C1 C2 1.371(6) .
C2 C3 1.390(6) .
C3 C4 1.405(6) .
C3 C11 1.518(6) .
C4 C5 1.375(6) .
C5 N1 1.358(6) .
C5 C6 1.491(5) .
C6 N2 1.342(6) .
C6 C7 1.398(6) .
C7 C8 1.392(5) .
C8 C9 1.376(6) .
C8 C12 1.508(6) .
C9 C10 1.389(6) .
C10 N2 1.337(5) .
C11 O3 1.224(6) .
C11 O4 1.256(5) .
C12 O2 1.249(6) .
C12 O1 1.267(5) .
C13 N3 1.348(6) .
C13 C14 1.384(7) .
C14 C15 1.394(7) .
C15 C16 1.399(6) .
C15 C23 1.503(7) .
C16 C17 1.389(6) .
C17 N3 1.357(6) .
C17 C18 1.475(6) .
C18 N4 1.345(6) .
C18 C19 1.396(6) .
C19 C20 1.381(6) .
C20 C21 1.394(7) .
C20 C24 1.520(6) .
C21 C22 1.383(6) .
C22 N4 1.345(6) .
C23 O7 1.238(6) .
C23 O8 1.262(5) .
C24 O5 1.247(5) .
C24 O6 1.264(6) .
C24 Eu1 2.822(5) 3_455
C25 N5 1.362(6) .
C25 C26 1.384(6) .
C25 C31 1.487(5) 2_756
C26 C27 1.385(5) .
C27 C28 1.388(7) .
C27 C30 1.501(6) .
C28 C29 1.376(6) .
C29 N5 1.351(5) .
C30 O11 1.246(6) .
C30 O10 1.264(5) .
C31 N6 1.352(6) .
C31 C32 1.399(6) .
C31 C25 1.487(5) 2_756
C32 C33 1.378(6) .
C33 C34 1.393(6) .
C33 C36 1.506(6) .
C34 C35 1.388(6) .
C35 N6 1.339(5) .
C36 O13 1.250(5) .
C36 O12 1.272(5) .
C36 Eu1 2.845(4) 3
O1 Cu1 1.943(3) 4
O5 Eu1 2.486(3) 3_455
O6 Eu1 2.478(3) 3_455
O8 Eu1 2.318(3) 3_445
O12 Eu1 2.514(3) 3
O13 Eu1 2.480(3) 3
O14 O14' 1.424(7) .
O14' O14 1.424(7) 2_756

_cod_duplicate_entry 7002234
